data_4100746
loop_
_publ_author_name
'Zhang, Liming'
'Kozmin, Sergey A.'

_journal_name_full 'Journal of the American Chemical Society'
_journal_paper_doi 10.1021/ja051814o
_journal_year 2005
_chemical_formula_sum 'C48 H102 Al K N2 O6 Si3'
_chemical_formula_weight 953.67
_space_group_IT_number 2
_symmetry_cell_setting triclinic
_symmetry_space_group_name_Hall '-P 1'
_symmetry_space_group_name_H-M 'P -1'
_cell_angle_alpha 85.441(3)
_cell_angle_beta 84.227(3)
_cell_angle_gamma 83.410(3)
_cell_formula_units_Z 2
_cell_length_a 12.2120(5)
_cell_length_b 14.9660(7)
_cell_length_c 16.5990(9)
_cell_measurement_temperature 120
_cell_volume 2991.3(2)
_diffrn_ambient_temperature 120
_exptl_crystal_density_diffrn 1.059
_cod_depositor_comments
;
The following automatic conversions were performed:
'_symmetry_cell_setting' value 'Triclinic' changed to 'triclinic'
according to '/home/saulius/struct/CIF-dictionaries/cif_core.dic'
dictionary named 'cif_core.dic' version 2.4.1 from 2010-06-29.

Automatic conversion script
Id: cif_fix_enum 1527 2010-12-29 10:47:43Z saulius 
;
_cod_database_code 4100746

loop_
_symmetry_equiv_pos_as_xyz
'x, y, z'
'-x, -y, -z'

loop_
_atom_site_label
_atom_site_type_symbol
_atom_site_fract_x
_atom_site_fract_y
_atom_site_fract_z
_atom_site_U_iso_or_equiv
_atom_site_adp_type
_atom_site_occupancy
_atom_site_symmetry_multiplicity
_atom_site_calc_flag
_atom_site_refinement_flags
_atom_site_disorder_assembly
_atom_site_disorder_group
K1 K 0.45151(4) 0.21017(4) 0.73549(3) 0.03536(15) Uani 1 1 d . . .
Si1 Si 0.80034(5) 0.26160(5) 0.13309(4) 0.03193(17) Uani 1 1 d . . .
Si2 Si 1.04446(5) 0.34534(4) 0.27433(4) 0.02990(16) Uani 1 1 d . . .
Si3 Si 1.01121(6) 0.06251(4) 0.26806(4) 0.03405(17) Uani 1 1 d . . .
Al1 Al 0.94108(7) 0.22385(5) 0.23368(6) 0.0405(2) Uani 1 1 d . . .
O1 O 0.64045(16) 0.29166(13) 0.66746(13) 0.0455(5) Uani 1 1 d . . .
O2 O 0.55514(16) 0.31686(12) 0.83100(12) 0.0436(5) Uani 1 1 d . . .
O3 O 0.54831(15) 0.03238(12) 0.71032(12) 0.0419(4) Uani 1 1 d . . .
O4 O 0.41946(16) 0.07081(13) 0.85819(12) 0.0463(5) Uani 1 1 d . . .
O5 O 0.33148(16) 0.24910(13) 0.59932(12) 0.0442(5) Uani 1 1 d . . .
O6 O 0.24212(15) 0.31463(12) 0.75093(12) 0.0407(4) Uani 1 1 d . . .
N1 N 0.5610(2) 0.16329(15) 0.56937(15) 0.0445(6) Uani 1 1 d . . .
N2 N 0.3418(2) 0.25584(16) 0.90190(14) 0.0449(6) Uani 1 1 d . . .
C1 C 0.7411(2) 0.1581(2) 0.1019(2) 0.0484(7) Uani 1 1 d . . .
H1A H 0.7998 0.1183 0.0769 0.073 Uiso 1 1 calc R . .
H1B H 0.6870 0.1767 0.0641 0.073 Uiso 1 1 calc R . .
H1C H 0.7069 0.1273 0.1491 0.073 Uiso 1 1 calc R . .
C2 C 0.6696(2) 0.33276(19) 0.18198(18) 0.0410(6) Uani 1 1 d . . .
C3 C 0.5823(3) 0.3639(3) 0.1227(2) 0.0759(12) Uani 1 1 d . . .
H3A H 0.5618 0.3125 0.0989 0.114 Uiso 1 1 calc R . .
H3B H 0.6123 0.4045 0.0806 0.114 Uiso 1 1 calc R . .
H3C H 0.5182 0.3942 0.1512 0.114 Uiso 1 1 calc R . .
C4 C 0.6171(3) 0.2748(2) 0.2516(2) 0.0715(11) Uani 1 1 d . . .
H4A H 0.6709 0.2545 0.2893 0.107 Uiso 1 1 calc R . .
H4B H 0.5917 0.2237 0.2307 0.107 Uiso 1 1 calc R . .
H4C H 0.5556 0.3098 0.2789 0.107 Uiso 1 1 calc R . .
C5 C 0.7001(3) 0.4158(2) 0.2181(2) 0.0510(7) Uani 1 1 d . . .
H5A H 0.7554 0.3981 0.2552 0.077 Uiso 1 1 calc R . .
H5B H 0.6355 0.4456 0.2465 0.077 Uiso 1 1 calc R . .
H5C H 0.7288 0.4563 0.1754 0.077 Uiso 1 1 calc R . .
C6 C 0.8549(2) 0.31787(19) 0.02893(17) 0.0410(6) Uani 1 1 d . . .
C7 C 0.7777(3) 0.3172(3) -0.0381(2) 0.0789(12) Uani 1 1 d . . .
H7A H 0.7601 0.2569 -0.0420 0.118 Uiso 1 1 calc R . .
H7B H 0.8137 0.3385 -0.0890 0.118 Uiso 1 1 calc R . .
H7C H 0.7108 0.3559 -0.0255 0.118 Uiso 1 1 calc R . .
C8 C 0.9607(3) 0.2587(3) 0.0006(2) 0.0789(12) Uani 1 1 d . . .
H8A H 0.9436 0.1984 -0.0040 0.118 Uiso 1 1 calc R . .
H8B H 1.0142 0.2579 0.0393 0.118 Uiso 1 1 calc R . .
H8C H 0.9905 0.2827 -0.0513 0.118 Uiso 1 1 calc R . .
C9 C 0.8848(5) 0.4116(3) 0.0345(2) 0.0918(15) Uani 1 1 d . . .
H9A H 0.9333 0.4114 0.0766 0.138 Uiso 1 1 calc R . .
H9B H 0.8188 0.4514 0.0468 0.138 Uiso 1 1 calc R . .
H9C H 0.9216 0.4320 -0.0164 0.138 Uiso 1 1 calc R . .
C10 C 0.9938(2) 0.46299(17) 0.23048(18) 0.0428(6) Uani 1 1 d . . .
H10A H 1.0020 0.4643 0.1723 0.064 Uiso 1 1 calc R . .
H10B H 1.0367 0.5064 0.2482 0.064 Uiso 1 1 calc R . .
H10C H 0.9172 0.4774 0.2490 0.064 Uiso 1 1 calc R . .
C11 C 1.0199(2) 0.35828(18) 0.39123(16) 0.0393(6) Uani 1 1 d . . .
C12 C 1.0882(3) 0.4273(2) 0.42121(19) 0.0532(8) Uani 1 1 d . . .
H12A H 1.0753 0.4839 0.3903 0.080 Uiso 1 1 calc R . .
H12B H 1.1654 0.4057 0.4144 0.080 Uiso 1 1 calc R . .
H12C H 1.0663 0.4352 0.4776 0.080 Uiso 1 1 calc R . .
C13 C 0.8975(3) 0.3935(3) 0.4107(2) 0.0595(9) Uani 1 1 d . . .
H13A H 0.8813 0.4501 0.3805 0.089 Uiso 1 1 calc R . .
H13B H 0.8833 0.4017 0.4677 0.089 Uiso 1 1 calc R . .
H13C H 0.8514 0.3507 0.3961 0.089 Uiso 1 1 calc R . .
C14 C 1.0421(3) 0.2692(2) 0.44055(19) 0.0531(8) Uani 1 1 d . . .
H14A H 1.0001 0.2254 0.4225 0.080 Uiso 1 1 calc R . .
H14B H 1.0206 0.2775 0.4969 0.080 Uiso 1 1 calc R . .
H14C H 1.1196 0.2484 0.4334 0.080 Uiso 1 1 calc R . .
C15 C 1.2025(2) 0.33648(17) 0.23832(17) 0.0385(6) Uani 1 1 d . . .
C16 C 1.2542(3) 0.4233(3) 0.2414(3) 0.0846(14) Uani 1 1 d . . .
H16A H 1.2131 0.4712 0.2116 0.127 Uiso 1 1 calc R . .
H16B H 1.3294 0.4159 0.2178 0.127 Uiso 1 1 calc R . .
H16C H 1.2527 0.4377 0.2969 0.127 Uiso 1 1 calc R . .
C17 C 1.2145(3) 0.3119(4) 0.1499(3) 0.0935(16) Uani 1 1 d . . .
H17A H 1.1831 0.2566 0.1463 0.140 Uiso 1 1 calc R . .
H17B H 1.2915 0.3046 0.1304 0.140 Uiso 1 1 calc R . .
H17C H 1.1765 0.3592 0.1173 0.140 Uiso 1 1 calc R . .
C18 C 1.2693(3) 0.2629(3) 0.2852(3) 0.0806(13) Uani 1 1 d . . .
H18A H 1.2378 0.2071 0.2843 0.121 Uiso 1 1 calc R . .
H18B H 1.2685 0.2782 0.3403 0.121 Uiso 1 1 calc R . .
H18C H 1.3442 0.2564 0.2608 0.121 Uiso 1 1 calc R . .
C19 C 1.1339(2) 0.0510(2) 0.3322(2) 0.0512(8) Uani 1 1 d . . .
H19A H 1.1940 0.0792 0.3027 0.077 Uiso 1 1 calc R . .
H19B H 1.1570 -0.0117 0.3443 0.077 Uiso 1 1 calc R . .
H19C H 1.1123 0.0798 0.3819 0.077 Uiso 1 1 calc R . .
C20 C 0.9016(3) 0.0024(2) 0.3385(2) 0.0513(8) Uani 1 1 d . . .
C21 C 0.9386(3) -0.0951(2) 0.3658(3) 0.0744(12) Uani 1 1 d . . .
H21A H 1.0080 -0.0981 0.3888 0.112 Uiso 1 1 calc R . .
H21B H 0.9471 -0.1314 0.3199 0.112 Uiso 1 1 calc R . .
H21C H 0.8840 -0.1172 0.4057 0.112 Uiso 1 1 calc R . .
C22 C 0.8849(4) 0.0528(3) 0.4194(2) 0.0815(12) Uani 1 1 d . . .
H22A H 0.9544 0.0497 0.4425 0.122 Uiso 1 1 calc R . .
H22B H 0.8324 0.0247 0.4573 0.122 Uiso 1 1 calc R . .
H22C H 0.8578 0.1148 0.4078 0.122 Uiso 1 1 calc R . .
C23 C 0.7923(3) 0.0072(3) 0.3034(3) 0.0993(18) Uani 1 1 d . . .
H23A H 0.7693 0.0685 0.2859 0.149 Uiso 1 1 calc R . .
H23B H 0.7381 -0.0143 0.3440 0.149 Uiso 1 1 calc R . .
H23C H 0.7998 -0.0295 0.2579 0.149 Uiso 1 1 calc R . .
C24 C 1.0699(3) -0.00857(18) 0.17634(18) 0.0462(7) Uani 1 1 d . . .
C25 C 1.1390(4) -0.0954(2) 0.2003(3) 0.0954(17) Uani 1 1 d . . .
H25A H 1.1968 -0.0824 0.2313 0.143 Uiso 1 1 calc R . .
H25B H 1.1712 -0.1239 0.1524 0.143 Uiso 1 1 calc R . .
H25C H 1.0928 -0.1351 0.2325 0.143 Uiso 1 1 calc R . .
C26 C 1.1448(4) 0.0509(3) 0.1198(3) 0.0893(15) Uani 1 1 d . . .
H26A H 1.1022 0.1059 0.1031 0.134 Uiso 1 1 calc R . .
H26B H 1.1738 0.0191 0.0729 0.134 Uiso 1 1 calc R . .
H26C H 1.2048 0.0644 0.1484 0.134 Uiso 1 1 calc R . .
C27 C 0.9808(4) -0.0276(3) 0.1266(3) 0.0994(17) Uani 1 1 d . . .
H27A H 0.9375 0.0278 0.1117 0.149 Uiso 1 1 calc R . .
H27B H 0.9340 -0.0676 0.1577 0.149 Uiso 1 1 calc R . .
H27C H 1.0137 -0.0553 0.0784 0.149 Uiso 1 1 calc R . .
C28 C 0.6426(3) 0.2270(2) 0.5411(2) 0.0584(9) Uani 1 1 d . . .
H28A H 0.6038 0.2830 0.5203 0.070 Uiso 1 1 calc R . .
H28B H 0.6913 0.2022 0.4966 0.070 Uiso 1 1 calc R . .
C29 C 0.7111(3) 0.2470(2) 0.6058(2) 0.0565(8) Uani 1 1 d . . .
H29A H 0.7481 0.1914 0.6288 0.068 Uiso 1 1 calc R . .
H29B H 0.7671 0.2851 0.5829 0.068 Uiso 1 1 calc R . .
C30 C 0.7000(2) 0.3258(2) 0.7257(2) 0.0504(7) Uani 1 1 d . . .
H30A H 0.7524 0.3649 0.6984 0.060 Uiso 1 1 calc R . .
H30B H 0.7411 0.2763 0.7548 0.060 Uiso 1 1 calc R . .
C31 C 0.6217(3) 0.37687(18) 0.78341(19) 0.0476(7) Uani 1 1 d . . .
H31A H 0.6623 0.4072 0.8184 0.057 Uiso 1 1 calc R . .
H31B H 0.5751 0.4223 0.7539 0.057 Uiso 1 1 calc R . .
C32 C 0.4835(3) 0.3629(2) 0.8918(2) 0.0533(8) Uani 1 1 d . . .
H32A H 0.4316 0.4075 0.8661 0.064 Uiso 1 1 calc R . .
H32B H 0.5268 0.3939 0.9244 0.064 Uiso 1 1 calc R . .
C33 C 0.4219(3) 0.2957(2) 0.94468(19) 0.0549(8) Uani 1 1 d . . .
H33A H 0.4746 0.2480 0.9651 0.066 Uiso 1 1 calc R . .
H33B H 0.3830 0.3252 0.9909 0.066 Uiso 1 1 calc R . .
C34 C 0.6173(2) 0.07020(19) 0.57389(19) 0.0488(7) Uani 1 1 d . . .
H34A H 0.6901 0.0714 0.5921 0.059 Uiso 1 1 calc R . .
H34B H 0.6275 0.0484 0.5199 0.059 Uiso 1 1 calc R . .
C35 C 0.5557(2) 0.00555(19) 0.6296(2) 0.0474(7) Uani 1 1 d . . .
H35A H 0.4820 0.0047 0.6129 0.057 Uiso 1 1 calc R . .
H35B H 0.5940 -0.0548 0.6270 0.057 Uiso 1 1 calc R . .
C36 C 0.5076(2) -0.03556(18) 0.7672(2) 0.0491(7) Uani 1 1 d . . .
H36A H 0.5568 -0.0911 0.7634 0.059 Uiso 1 1 calc R . .
H36B H 0.4349 -0.0473 0.7547 0.059 Uiso 1 1 calc R . .
C37 C 0.5007(2) -0.00544(19) 0.8504(2) 0.0498(7) Uani 1 1 d . . .
H37A H 0.4807 -0.0540 0.8894 0.060 Uiso 1 1 calc R . .
H37B H 0.5722 0.0106 0.8615 0.060 Uiso 1 1 calc R . .
C38 C 0.3983(3) 0.0937(2) 0.9404(2) 0.0603(9) Uani 1 1 d . . .
H38A H 0.4657 0.1091 0.9596 0.072 Uiso 1 1 calc R . .
H38B H 0.3743 0.0423 0.9742 0.072 Uiso 1 1 calc R . .
C39 C 0.3101(3) 0.1724(2) 0.9469(2) 0.0587(9) Uani 1 1 d . . .
H39A H 0.2437 0.1564 0.9266 0.070 Uiso 1 1 calc R . .
H39B H 0.2924 0.1838 1.0037 0.070 Uiso 1 1 calc R . .
C40 C 0.4727(3) 0.1694(2) 0.51393(19) 0.0578(9) Uani 1 1 d . . .
H40A H 0.4326 0.1169 0.5250 0.069 Uiso 1 1 calc R . .
H40B H 0.5064 0.1685 0.4585 0.069 Uiso 1 1 calc R . .
C41 C 0.3921(3) 0.2529(2) 0.52142(19) 0.0627(10) Uani 1 1 d . . .
H41A H 0.4318 0.3059 0.5146 0.075 Uiso 1 1 calc R . .
H41B H 0.3416 0.2570 0.4794 0.075 Uiso 1 1 calc R . .
C42 C 0.2508(3) 0.3252(2) 0.60738(19) 0.0564(9) Uani 1 1 d . . .
H42A H 0.2063 0.3321 0.5616 0.068 Uiso 1 1 calc R . .
H42B H 0.2873 0.3794 0.6080 0.068 Uiso 1 1 calc R . .
C43 C 0.1784(2) 0.3122(2) 0.6845(2) 0.0532(8) Uani 1 1 d . . .
H43A H 0.1172 0.3596 0.6871 0.064 Uiso 1 1 calc R . .
H43B H 0.1485 0.2547 0.6867 0.064 Uiso 1 1 calc R . .
C44 C 0.1760(2) 0.3030(2) 0.82640(19) 0.0468(7) Uani 1 1 d . . .
H44A H 0.1554 0.2420 0.8340 0.056 Uiso 1 1 calc R . .
H44B H 0.1088 0.3445 0.8266 0.056 Uiso 1 1 calc R . .
C45 C 0.2428(3) 0.3212(2) 0.89394(19) 0.0507(7) Uani 1 1 d . . .
H45A H 0.2657 0.3813 0.8840 0.061 Uiso 1 1 calc R . .
H45B H 0.1961 0.3196 0.9448 0.061 Uiso 1 1 calc R . .
C46 C 0.3933(3) 0.5156(2) 0.4779(2) 0.0622(9) Uani 1 1 d . . .
H46 H 0.3214 0.5262 0.4629 0.075 Uiso 1 1 calc . . .
C47 C 0.4782(3) 0.4794(2) 0.4240(2) 0.0596(9) Uani 1 1 d . . .
H47 H 0.4633 0.4655 0.3728 0.072 Uiso 1 1 calc . . .
C48 C 0.4158(3) 0.5357(2) 0.5533(2) 0.0613(9) Uani 1 1 d . . .
H48 H 0.3588 0.5597 0.5893 0.074 Uiso 1 1 calc . . .

loop_
_atom_site_aniso_label
_atom_site_aniso_U_11
_atom_site_aniso_U_22
_atom_site_aniso_U_33
_atom_site_aniso_U_23
_atom_site_aniso_U_13
_atom_site_aniso_U_12
K1 0.0377(3) 0.0342(3) 0.0341(3) 0.0006(2) -0.0059(2) -0.0030(2)
Si1 0.0275(3) 0.0347(3) 0.0345(4) -0.0036(3) -0.0054(3) -0.0040(3)
Si2 0.0293(3) 0.0317(3) 0.0296(4) -0.0051(3) -0.0029(2) -0.0048(3)
Si3 0.0353(4) 0.0293(3) 0.0368(4) 0.0000(3) -0.0030(3) -0.0019(3)
Al1 0.0448(4) 0.0292(4) 0.0513(5) 0.0025(3) -0.0227(4) -0.0076(3)
O1 0.0440(10) 0.0453(10) 0.0473(12) -0.0012(9) -0.0006(9) -0.0096(9)
O2 0.0485(11) 0.0408(10) 0.0428(11) -0.0008(8) -0.0087(9) -0.0079(9)
O3 0.0418(10) 0.0326(9) 0.0511(12) -0.0012(8) -0.0025(9) -0.0060(8)
O4 0.0493(11) 0.0437(10) 0.0431(12) 0.0095(9) -0.0054(9) 0.0000(9)
O5 0.0471(11) 0.0441(10) 0.0400(11) -0.0041(8) -0.0113(8) 0.0076(9)
O6 0.0363(9) 0.0459(10) 0.0399(11) -0.0032(8) -0.0044(8) -0.0040(8)
N1 0.0500(13) 0.0410(12) 0.0407(14) -0.0047(10) -0.0027(10) 0.0026(11)
N2 0.0475(13) 0.0499(13) 0.0354(13) 0.0008(10) -0.0019(10) -0.0009(11)
C1 0.0451(15) 0.0492(16) 0.0550(19) -0.0068(14) -0.0149(13) -0.0107(13)
C2 0.0313(12) 0.0477(15) 0.0435(16) -0.0060(12) -0.0027(11) -0.0013(12)
C3 0.0360(15) 0.114(3) 0.078(3) -0.035(2) -0.0192(16) 0.024(2)
C4 0.063(2) 0.063(2) 0.082(3) -0.0118(19) 0.0328(19) -0.0101(18)
C5 0.0467(16) 0.0477(16) 0.0559(19) -0.0087(14) -0.0036(13) 0.0094(14)
C6 0.0389(13) 0.0505(15) 0.0346(15) 0.0003(12) -0.0074(11) -0.0084(12)
C7 0.064(2) 0.130(4) 0.044(2) 0.008(2) -0.0185(17) -0.014(2)
C8 0.063(2) 0.101(3) 0.061(2) 0.008(2) 0.0246(18) 0.006(2)
C9 0.162(5) 0.068(2) 0.050(2) 0.0025(18) 0.011(3) -0.056(3)
C10 0.0447(15) 0.0356(13) 0.0494(17) -0.0022(12) -0.0104(12) -0.0049(12)
C11 0.0369(13) 0.0454(14) 0.0352(14) -0.0106(11) -0.0039(10) 0.0036(12)
C12 0.0646(19) 0.0519(17) 0.0456(18) -0.0210(14) -0.0148(14) 0.0040(15)
C13 0.0463(16) 0.084(2) 0.0442(18) -0.0107(16) 0.0043(13) 0.0070(17)
C14 0.067(2) 0.0554(17) 0.0371(16) -0.0015(13) -0.0086(14) -0.0061(15)
C15 0.0334(12) 0.0377(13) 0.0469(16) -0.0133(11) 0.0037(11) -0.0133(11)
C16 0.0422(18) 0.064(2) 0.152(4) -0.042(2) 0.018(2) -0.0274(17)
C17 0.062(2) 0.156(4) 0.067(3) -0.042(3) 0.029(2) -0.035(3)
C18 0.0320(15) 0.067(2) 0.134(4) 0.014(2) 0.0056(19) 0.0045(17)
C19 0.0482(16) 0.0435(15) 0.062(2) -0.0031(14) -0.0179(14) 0.0069(14)
C20 0.0492(16) 0.0425(15) 0.058(2) 0.0112(13) 0.0049(14) -0.0063(13)
C21 0.075(2) 0.0483(18) 0.098(3) 0.0315(19) -0.011(2) -0.0217(17)
C22 0.085(3) 0.096(3) 0.059(2) 0.000(2) 0.026(2) -0.019(2)
C23 0.049(2) 0.117(4) 0.130(4) 0.064(3) -0.018(2) -0.039(2)
C24 0.0554(17) 0.0378(14) 0.0435(17) -0.0061(12) -0.0012(13) 0.0028(13)
C25 0.145(4) 0.057(2) 0.068(3) -0.0117(19) 0.000(3) 0.055(3)
C26 0.111(3) 0.075(3) 0.071(3) -0.010(2) 0.037(3) 0.001(3)
C27 0.108(4) 0.096(3) 0.103(4) -0.064(3) -0.043(3) 0.022(3)
C28 0.073(2) 0.0532(18) 0.0442(18) -0.0029(14) 0.0157(16) -0.0042(16)
C29 0.0490(17) 0.0540(18) 0.065(2) -0.0048(15) 0.0114(15) -0.0130(15)
C30 0.0454(15) 0.0473(16) 0.061(2) 0.0081(14) -0.0104(14) -0.0179(13)
C31 0.0580(17) 0.0358(13) 0.0530(18) 0.0047(12) -0.0181(14) -0.0157(13)
C32 0.0575(18) 0.0590(18) 0.0480(18) -0.0143(15) -0.0183(14) -0.0064(15)
C33 0.0626(19) 0.069(2) 0.0336(16) -0.0045(14) -0.0104(14) -0.0049(16)
C34 0.0455(15) 0.0483(16) 0.0503(18) -0.0118(13) 0.0025(13) 0.0048(14)
C35 0.0447(15) 0.0381(14) 0.060(2) -0.0133(13) -0.0051(13) 0.0010(13)
C36 0.0449(15) 0.0333(13) 0.068(2) 0.0053(13) -0.0044(14) -0.0043(12)
C37 0.0476(16) 0.0398(14) 0.061(2) 0.0156(13) -0.0129(14) -0.0061(13)
C38 0.076(2) 0.0615(19) 0.0396(18) 0.0143(15) -0.0044(16) -0.0056(17)
C39 0.071(2) 0.063(2) 0.0376(17) 0.0093(14) 0.0077(15) -0.0073(17)
C40 0.070(2) 0.066(2) 0.0370(17) -0.0141(14) -0.0111(14) 0.0113(17)
C41 0.077(2) 0.072(2) 0.0331(16) -0.0013(15) -0.0119(15) 0.0211(19)
C42 0.0640(19) 0.0568(18) 0.0457(18) -0.0062(14) -0.0198(15) 0.0199(17)
C43 0.0423(15) 0.0582(18) 0.061(2) -0.0156(15) -0.0152(14) 0.0057(14)
C44 0.0397(14) 0.0492(16) 0.0504(18) -0.0065(13) 0.0052(12) -0.0058(13)
C45 0.0503(16) 0.0568(17) 0.0424(17) -0.0076(13) 0.0050(13) 0.0001(14)
C46 0.0528(18) 0.0584(19) 0.070(2) 0.0124(17) -0.0019(17) 0.0029(16)
C47 0.070(2) 0.0543(18) 0.049(2) 0.0063(15) 0.0025(16) 0.0021(17)
C48 0.060(2) 0.0551(19) 0.061(2) 0.0025(16) 0.0180(17) 0.0027(17)

loop_
_geom_bond_atom_site_label_1
_geom_bond_atom_site_label_2
_geom_bond_distance
_geom_bond_site_symmetry_2
_geom_bond_publ_flag
K1 O5 2.803(2) . ?
K1 O2 2.817(2) . ?
K1 O1 2.826(2) . ?
K1 O4 2.829(2) . ?
K1 O3 2.8298(18) . ?
K1 O6 2.8395(18) . ?
K1 N1 3.039(2) . ?
K1 N2 3.039(2) . ?
Si1 C1 1.910(3) . ?
Si1 C6 1.951(3) . ?
Si1 C2 1.957(3) . ?
Si1 Al1 2.5031(10) . ?
Si2 C10 1.910(3) . ?
Si2 C15 1.955(3) . ?
Si2 C11 1.955(3) . ?
Si2 Al1 2.4997(10) . ?
Si3 C19 1.908(3) . ?
Si3 C20 1.940(3) . ?
Si3 C24 1.956(3) . ?
Si3 Al1 2.5087(10) . ?
O1 C30 1.425(4) . ?
O1 C29 1.427(4) . ?
O2 C31 1.420(3) . ?
O2 C32 1.432(4) . ?
O3 C35 1.420(4) . ?
O3 C36 1.429(3) . ?
O4 C38 1.425(4) . ?
O4 C37 1.429(3) . ?
O5 C42 1.424(3) . ?
O5 C41 1.424(4) . ?
O6 C43 1.416(3) . ?
O6 C44 1.431(3) . ?
N1 C28 1.475(4) . ?
N1 C40 1.477(4) . ?
N1 C34 1.481(3) . ?
N2 C33 1.469(4) . ?
N2 C39 1.474(4) . ?
N2 C45 1.475(4) . ?
C1 H1A 0.9600 . ?
C1 H1B 0.9600 . ?
C1 H1C 0.9600 . ?
C2 C5 1.522(4) . ?
C2 C4 1.523(4) . ?
C2 C3 1.532(4) . ?
C3 H3A 0.9600 . ?
C3 H3B 0.9600 . ?
C3 H3C 0.9600 . ?
C4 H4A 0.9600 . ?
C4 H4B 0.9600 . ?
C4 H4C 0.9600 . ?
C5 H5A 0.9600 . ?
C5 H5B 0.9600 . ?
C5 H5C 0.9600 . ?
C6 C9 1.502(5) . ?
C6 C7 1.531(4) . ?
C6 C8 1.536(4) . ?
C7 H7A 0.9600 . ?
C7 H7B 0.9600 . ?
C7 H7C 0.9600 . ?
C8 H8A 0.9600 . ?
C8 H8B 0.9600 . ?
C8 H8C 0.9600 . ?
C9 H9A 0.9600 . ?
C9 H9B 0.9600 . ?
C9 H9C 0.9600 . ?
C10 H10A 0.9600 . ?
C10 H10B 0.9600 . ?
C10 H10C 0.9600 . ?
C11 C14 1.520(4) . ?
C11 C13 1.539(4) . ?
C11 C12 1.539(4) . ?
C12 H12A 0.9600 . ?
C12 H12B 0.9600 . ?
C12 H12C 0.9600 . ?
C13 H13A 0.9600 . ?
C13 H13B 0.9600 . ?
C13 H13C 0.9600 . ?
C14 H14A 0.9600 . ?
C14 H14B 0.9600 . ?
C14 H14C 0.9600 . ?
C15 C18 1.507(4) . ?
C15 C16 1.515(4) . ?
C15 C17 1.530(5) . ?
C16 H16A 0.9600 . ?
C16 H16B 0.9600 . ?
C16 H16C 0.9600 . ?
C17 H17A 0.9600 . ?
C17 H17B 0.9600 . ?
C17 H17C 0.9600 . ?
C18 H18A 0.9600 . ?
C18 H18B 0.9600 . ?
C18 H18C 0.9600 . ?
C19 H19A 0.9600 . ?
C19 H19B 0.9600 . ?
C19 H19C 0.9600 . ?
C20 C23 1.500(5) . ?
C20 C21 1.524(4) . ?
C20 C22 1.578(5) . ?
C21 H21A 0.9600 . ?
C21 H21B 0.9600 . ?
C21 H21C 0.9600 . ?
C22 H22A 0.9600 . ?
C22 H22B 0.9600 . ?
C22 H22C 0.9600 . ?
C23 H23A 0.9600 . ?
C23 H23B 0.9600 . ?
C23 H23C 0.9600 . ?
C24 C27 1.495(5) . ?
C24 C25 1.515(4) . ?
C24 C26 1.545(5) . ?
C25 H25A 0.9600 . ?
C25 H25B 0.9600 . ?
C25 H25C 0.9600 . ?
C26 H26A 0.9600 . ?
C26 H26B 0.9600 . ?
C26 H26C 0.9600 . ?
C27 H27A 0.9600 . ?
C27 H27B 0.9600 . ?
C27 H27C 0.9600 . ?
C28 C29 1.494(5) . ?
C28 H28A 0.9700 . ?
C28 H28B 0.9700 . ?
C29 H29A 0.9700 . ?
C29 H29B 0.9700 . ?
C30 C31 1.476(4) . ?
C30 H30A 0.9700 . ?
C30 H30B 0.9700 . ?
C31 H31A 0.9700 . ?
C31 H31B 0.9700 . ?
C32 C33 1.500(5) . ?
C32 H32A 0.9700 . ?
C32 H32B 0.9700 . ?
C33 H33A 0.9700 . ?
C33 H33B 0.9700 . ?
C34 C35 1.498(4) . ?
C34 H34A 0.9700 . ?
C34 H34B 0.9700 . ?
C35 H35A 0.9700 . ?
C35 H35B 0.9700 . ?
C36 C37 1.478(5) . ?
C36 H36A 0.9700 . ?
C36 H36B 0.9700 . ?
C37 H37A 0.9700 . ?
C37 H37B 0.9700 . ?
C38 C39 1.505(5) . ?
C38 H38A 0.9700 . ?
C38 H38B 0.9700 . ?
C39 H39A 0.9700 . ?
C39 H39B 0.9700 . ?
C40 C41 1.504(4) . ?
C40 H40A 0.9700 . ?
C40 H40B 0.9700 . ?
C41 H41A 0.9700 . ?
C41 H41B 0.9700 . ?
C42 C43 1.494(5) . ?
C42 H42A 0.9700 . ?
C42 H42B 0.9700 . ?
C43 H43A 0.9700 . ?
C43 H43B 0.9700 . ?
C44 C45 1.510(4) . ?
C44 H44A 0.9700 . ?
C44 H44B 0.9700 . ?
C45 H45A 0.9700 . ?
C45 H45B 0.9700 . ?
C46 C48 1.370(5) . ?
C46 C47 1.390(5) . ?
C46 H46 0.9300 . ?
C47 C48 1.374(5) 2_666 ?
C47 H47 0.9300 . ?
C48 C47 1.374(5) 2_666 ?
C48 H48 0.9300 . ?
